data_2214650
loop_
_publ_author_name
'Sarojini, B. K.'
'Narayana,  B.'
'Vijesh, A. M.'
'Yathirajan, H. S.'
'Bolte, Michael'

_publ_section_title
;
 (2<i>E</i>)-1-(3-Methyl-2-thienyl)-3-(3-nitrophenyl)prop-2-en-1-one
;
_journal_coeditor_code FL2146
_journal_issue 8
_journal_name_full 'Acta Crystallographica Section E'
_journal_page_first o3656
_journal_page_last o3656
_journal_paper_doi 10.1107/S1600536807035453
_journal_volume 63
_journal_year 2007
_chemical_formula_iupac 'C14 H11 N O3 S'
_chemical_formula_moiety 'C14 H11 N O3 S'
_chemical_formula_sum 'C14 H11 N O3 S'
_chemical_formula_weight 273.30
_chemical_name_systematic
;
(2E)-1-(3-Methyl-2-thienyl)-3-(3-nitrophenyl)prop-2-en-1-one
;
_space_group_IT_number 14
_symmetry_cell_setting monoclinic
_symmetry_space_group_name_Hall '-P 2ybc'
_symmetry_space_group_name_H-M 'P 1 21/c 1'
_atom_sites_solution_hydrogens geom
_atom_sites_solution_primary direct
_atom_sites_solution_secondary difmap
_audit_creation_method SHELXL-97
_cell_angle_alpha 90.00
_cell_angle_beta 108.130(10)
_cell_angle_gamma 90.00
_cell_formula_units_Z 4
_cell_length_a 13.9340(18)
_cell_length_b 5.4166(4)
_cell_length_c 17.789(2)
_cell_measurement_reflns_used 6618
_cell_measurement_temperature 173(2)
_cell_measurement_theta_max 25.3
_cell_measurement_theta_min 4.0
_cell_volume 1276.0(2)
_computing_cell_refinement X-Area
_computing_data_collection 'X-Area (Stoe & Cie, 2001)'
_computing_data_reduction X-Area
_computing_molecular_graphics 'XP in SHELXTL-Plus (Sheldrick, 1991) and PLATON (Spek, 2003)'
_computing_publication_material SHELXL97
_computing_structure_refinement 'SHELXL97 (Sheldrick, 1997)'
_computing_structure_solution 'SHELXS97 (Sheldrick, 1990)'
_diffrn_ambient_temperature 173(2)
_diffrn_measured_fraction_theta_full 0.996
_diffrn_measured_fraction_theta_max 0.996
_diffrn_measurement_device_type 'STOE IPDS II two-circle diffractometer'
_diffrn_measurement_method \w
_diffrn_radiation_monochromator graphite
_diffrn_radiation_source 'fine-focus sealed tube'
_diffrn_radiation_type MoK\a
_diffrn_radiation_wavelength 0.71073
_diffrn_reflns_av_R_equivalents 0.0599
_diffrn_reflns_av_sigmaI/netI 0.0423
_diffrn_reflns_limit_h_max 15
_diffrn_reflns_limit_h_min -16
_diffrn_reflns_limit_k_max 5
_diffrn_reflns_limit_k_min -6
_diffrn_reflns_limit_l_max 21
_diffrn_reflns_limit_l_min -21
_diffrn_reflns_number 6347
_diffrn_reflns_theta_full 25.00
_diffrn_reflns_theta_max 25.01
_diffrn_reflns_theta_min 3.95
_diffrn_standards_number 0
_exptl_absorpt_coefficient_mu 0.256
_exptl_absorpt_correction_T_max 0.8869
_exptl_absorpt_correction_T_min 0.8848
_exptl_absorpt_correction_type multi-scan
_exptl_absorpt_process_details '(MULABS; Spek, 2003; Blessing, 1995)'
_exptl_crystal_colour colourless
_exptl_crystal_density_diffrn 1.423
_exptl_crystal_density_method 'not measured'
_exptl_crystal_description block
_exptl_crystal_F_000 568
_exptl_crystal_size_max 0.49
_exptl_crystal_size_mid 0.48
_exptl_crystal_size_min 0.48
_refine_diff_density_max 0.652
_refine_diff_density_min -0.503
_refine_ls_extinction_method none
_refine_ls_goodness_of_fit_ref 1.043
_refine_ls_hydrogen_treatment constr
_refine_ls_matrix_type full
_refine_ls_number_parameters 173
_refine_ls_number_reflns 2252
_refine_ls_number_restraints 0
_refine_ls_restrained_S_all 1.043
_refine_ls_R_factor_all 0.0647
_refine_ls_R_factor_gt 0.0588
_refine_ls_shift/su_max 0.000
_refine_ls_shift/su_mean 0.000
_refine_ls_structure_factor_coef Fsqd
_refine_ls_weighting_details 'calc w=1/[\s^2^(Fo^2^)+(0.0815P)^2^+1.8590P] where P=(Fo^2^+2Fc^2^)/3'
_refine_ls_weighting_scheme calc
_refine_ls_wR_factor_gt 0.1565
_refine_ls_wR_factor_ref 0.1605
_reflns_number_gt 1989
_reflns_number_total 2252
_reflns_threshold_expression I>2\s(I)
_cod_data_source_file fl2146.cif
_cod_data_source_block I
_cod_original_sg_symbol_H-M 'P 21/c'
_cod_database_code 2214650
_cod_database_fobs_code 2214650

loop_
_symmetry_equiv_pos_as_xyz
'x, y, z'
'-x, y+1/2, -z+1/2'
'-x, -y, -z'
'x, -y-1/2, z-1/2'

loop_
_atom_site_type_symbol
_atom_site_label
_atom_site_fract_x
_atom_site_fract_y
_atom_site_fract_z
_atom_site_U_iso_or_equiv
_atom_site_adp_type
_atom_site_calc_flag
_atom_site_refinement_flags
_atom_site_occupancy
S S1 0.65303(5) 0.90494(15) 0.09287(4) 0.0336(3) Uani d . 1
N N1 0.53891(18) 0.0052(5) 0.33857(14) 0.0337(6) Uani d . 1
O O1 0.92587(15) 0.6119(4) 0.17453(14) 0.0389(6) Uani d . 1
O O2 0.51014(18) -0.1315(6) 0.38191(15) 0.0560(7) Uani d . 1
O O3 0.48346(16) 0.1519(5) 0.29313(14) 0.0430(6) Uani d . 1
C C1 0.8357(2) 0.6517(5) 0.16477(16) 0.0262(6) Uani d . 1
C C2 0.7792(2) 0.4971(5) 0.20648(15) 0.0246(6) Uani d . 1
H H2 0.7098 0.5291 0.1991 0.030 Uiso calc R 1
C C3 0.8258(2) 0.3148(5) 0.25392(15) 0.0240(6) Uani d . 1
H H3 0.8950 0.2903 0.2588 0.029 Uiso calc R 1
C C11 0.7828(2) 0.8523(5) 0.11302(16) 0.0264(6) Uani d . 1
C C12 0.8250(2) 1.0284(5) 0.07533(16) 0.0312(7) Uani d . 1
C C13 0.7517(2) 1.1975(6) 0.03129(16) 0.0345(7) Uani d . 1
H H13 0.7670 1.3292 0.0017 0.041 Uiso calc R 1
C C14 0.6564(3) 1.1539(6) 0.03523(17) 0.0357(7) Uani d . 1
H H14 0.5990 1.2511 0.0089 0.043 Uiso calc R 1
C C15 0.9313(3) 1.0447(6) 0.08332(18) 0.0397(8) Uani d . 1
H H15A 0.9700 1.0738 0.1389 0.060 Uiso calc R 1
H H15B 0.9425 1.1815 0.0510 0.060 Uiso calc R 1
H H15C 0.9536 0.8899 0.0655 0.060 Uiso calc R 1
C C21 0.78249(19) 0.1471(5) 0.29973(15) 0.0227(6) Uani d . 1
C C22 0.6811(2) 0.1600(5) 0.29780(15) 0.0242(6) Uani d . 1
H H22 0.6373 0.2830 0.2674 0.029 Uiso calc R 1
C C23 0.6465(2) -0.0106(5) 0.34115(15) 0.0250(6) Uani d . 1
C C24 0.7056(2) -0.1942(5) 0.38641(16) 0.0284(6) Uani d . 1
H H24 0.6786 -0.3086 0.4150 0.034 Uiso calc R 1
C C25 0.8057(2) -0.2053(6) 0.38861(16) 0.0309(7) Uani d . 1
H H25 0.8486 -0.3295 0.4191 0.037 Uiso calc R 1
C C26 0.8442(2) -0.0355(5) 0.34632(16) 0.0274(6) Uani d . 1
H H26 0.9133 -0.0441 0.3492 0.033 Uiso calc R 1

loop_
_atom_site_aniso_label
_atom_site_aniso_U_11
_atom_site_aniso_U_22
_atom_site_aniso_U_33
_atom_site_aniso_U_12
_atom_site_aniso_U_13
_atom_site_aniso_U_23
S1 0.0270(4) 0.0387(5) 0.0377(4) 0.0044(3) 0.0138(3) 0.0058(3)
N1 0.0249(13) 0.0450(15) 0.0345(13) -0.0067(12) 0.0139(10) 0.0022(12)
O1 0.0269(11) 0.0392(12) 0.0567(14) -0.0010(9) 0.0221(10) 0.0088(10)
O2 0.0361(13) 0.0800(19) 0.0592(15) -0.0079(13) 0.0256(12) 0.0275(14)
O3 0.0255(11) 0.0508(14) 0.0569(14) 0.0044(10) 0.0190(10) 0.0136(12)
C1 0.0250(14) 0.0273(14) 0.0302(13) -0.0047(11) 0.0144(11) -0.0038(11)
C2 0.0200(13) 0.0282(14) 0.0291(13) -0.0029(11) 0.0128(11) -0.0011(11)
C3 0.0195(12) 0.0270(14) 0.0282(13) -0.0033(11) 0.0115(11) -0.0042(11)
C11 0.0303(14) 0.0261(14) 0.0269(13) -0.0043(12) 0.0150(11) -0.0046(11)
C12 0.0460(17) 0.0263(14) 0.0249(13) -0.0047(13) 0.0165(12) -0.0045(11)
C13 0.0502(19) 0.0293(15) 0.0250(14) 0.0011(14) 0.0130(13) 0.0020(12)
C14 0.0436(17) 0.0346(16) 0.0301(15) 0.0052(14) 0.0134(13) 0.0028(13)
C15 0.052(2) 0.0311(16) 0.0302(15) 0.0027(15) 0.0044(14) 0.0014(13)
C21 0.0211(13) 0.0250(13) 0.0230(12) -0.0022(11) 0.0083(10) -0.0038(10)
C22 0.0219(13) 0.0272(14) 0.0242(12) -0.0017(11) 0.0082(10) -0.0004(11)
C23 0.0223(13) 0.0301(14) 0.0250(13) -0.0055(11) 0.0109(11) -0.0036(11)
C24 0.0338(15) 0.0289(15) 0.0251(13) -0.0053(12) 0.0131(11) -0.0004(11)
C25 0.0338(16) 0.0291(15) 0.0302(14) 0.0068(12) 0.0106(12) 0.0037(12)
C26 0.0252(14) 0.0306(15) 0.0287(14) 0.0010(12) 0.0114(11) 0.0004(11)

loop_
_atom_type_symbol
_atom_type_description
_atom_type_scat_dispersion_real
_atom_type_scat_dispersion_imag
_atom_type_scat_source
C C 0.0033 0.0016 'International Tables Vol C Tables 4.2.6.8 and 6.1.1.4'
H H 0.0000 0.0000 'International Tables Vol C Tables 4.2.6.8 and 6.1.1.4'
N N 0.0061 0.0033 'International Tables Vol C Tables 4.2.6.8 and 6.1.1.4'
O O 0.0106 0.0060 'International Tables Vol C Tables 4.2.6.8 and 6.1.1.4'
S S 0.1246 0.1234 'International Tables Vol C Tables 4.2.6.8 and 6.1.1.4'

loop_
_geom_angle_atom_site_label_1
_geom_angle_atom_site_label_2
_geom_angle_atom_site_label_3
_geom_angle
C14 S1 C11 91.85(15)
O3 N1 O2 123.2(2)
O3 N1 C23 118.8(2)
O2 N1 C23 118.1(3)
O1 C1 C11 120.6(2)
O1 C1 C2 120.2(3)
C11 C1 C2 119.2(2)
C3 C2 C1 120.1(2)
C3 C2 H2 120.0
C1 C2 H2 120.0
C2 C3 C21 127.3(2)
C2 C3 H3 116.3
C21 C3 H3 116.3
C12 C11 C1 127.1(3)
C12 C11 S1 110.6(2)
C1 C11 S1 122.3(2)
C11 C12 C13 111.7(3)
C11 C12 C15 124.5(3)
C13 C12 C15 123.8(3)
C14 C13 C12 113.8(3)
C14 C13 H13 123.1
C12 C13 H13 123.1
C13 C14 S1 112.0(2)
C13 C14 H14 124.0
S1 C14 H14 124.0
C12 C15 H15A 109.5
C12 C15 H15B 109.5
H15A C15 H15B 109.5
C12 C15 H15C 109.5
H15A C15 H15C 109.5
H15B C15 H15C 109.5
C26 C21 C22 118.5(2)
C26 C21 C3 118.8(2)
C22 C21 C3 122.6(2)
C23 C22 C21 118.4(3)
C23 C22 H22 120.8
C21 C22 H22 120.8
C24 C23 C22 124.0(3)
C24 C23 N1 118.2(2)
C22 C23 N1 117.8(2)
C23 C24 C25 117.4(3)
C23 C24 H24 121.3
C25 C24 H24 121.3
C24 C25 C26 120.6(3)
C24 C25 H25 119.7
C26 C25 H25 119.7
C25 C26 C21 121.1(3)
C25 C26 H26 119.5
C21 C26 H26 119.5

loop_
_geom_bond_atom_site_label_1
_geom_bond_atom_site_label_2
_geom_bond_distance
S1 C14 1.703(3)
S1 C11 1.754(3)
N1 O3 1.222(3)
N1 O2 1.223(3)
N1 C23 1.488(3)
O1 C1 1.233(3)
C1 C11 1.466(4)
C1 C2 1.496(4)
C2 C3 1.330(4)
C2 H2 0.9500
C3 C21 1.470(4)
C3 H3 0.9500
C11 C12 1.396(4)
C12 C13 1.414(4)
C12 C15 1.446(5)
C13 C14 1.372(5)
C13 H13 0.9500
C14 H14 0.9500
C15 H15A 0.9800
C15 H15B 0.9800
C15 H15C 0.9800
C21 C26 1.400(4)
C21 C22 1.404(4)
C22 C23 1.383(4)
C22 H22 0.9500
C23 C24 1.379(4)
C24 C25 1.385(4)
C24 H24 0.9500
C25 C26 1.396(4)
C25 H25 0.9500
C26 H26 0.9500

loop_
_geom_torsion_atom_site_label_1
_geom_torsion_atom_site_label_2
_geom_torsion_atom_site_label_3
_geom_torsion_atom_site_label_4
_geom_torsion
O1 C1 C2 C3 -0.4(4)
C11 C1 C2 C3 -179.7(2)
C1 C2 C3 C21 179.5(2)
O1 C1 C11 C12 -5.6(4)
C2 C1 C11 C12 173.7(3)
O1 C1 C11 S1 176.3(2)
C2 C1 C11 S1 -4.4(4)
C14 S1 C11 C12 0.4(2)
C14 S1 C11 C1 178.8(2)
C1 C11 C12 C13 -178.7(3)
S1 C11 C12 C13 -0.4(3)
C1 C11 C12 C15 -1.7(5)
S1 C11 C12 C15 176.6(2)
C11 C12 C13 C14 0.3(4)
C15 C12 C13 C14 -176.8(3)
C12 C13 C14 S1 0.0(3)
C11 S1 C14 C13 -0.2(2)
C2 C3 C21 C26 179.6(3)
C2 C3 C21 C22 0.6(4)
C26 C21 C22 C23 -0.9(4)
C3 C21 C22 C23 178.1(2)
C21 C22 C23 C24 -0.1(4)
C21 C22 C23 N1 180.0(2)
O3 N1 C23 C24 -173.3(3)
O2 N1 C23 C24 6.1(4)
O3 N1 C23 C22 6.6(4)
O2 N1 C23 C22 -173.9(3)
C22 C23 C24 C25 0.5(4)
N1 C23 C24 C25 -179.6(2)
C23 C24 C25 C26 0.1(4)
C24 C25 C26 C21 -1.1(4)
C22 C21 C26 C25 1.5(4)
C3 C21 C26 C25 -177.6(2)
